data_9014093
loop_
_publ_author_name
'Alberti, A.'
'Galli, E.'
'Vezzalini, G.'
'Passaglia, E.'
'Zanazzi, P. F.'

_publ_section_title
;
 Position of cations and water molecules in hydrated chabazite.
 Natural and Na-, Ca-, Sr- and K-exchanged chabazites
 Note: Na-exchanged
;
_journal_name_full Zeolites
_journal_page_first 303
_journal_page_last 309
_journal_paper_doi 10.1016/S0144-2449(82)80075-4
_journal_volume 2
_journal_year 1982
_chemical_compound_source 'Keller, Nidda, Germany'
_chemical_formula_sum 'Al3.72 H19.36 Na3.16 O33.68 Si8.28'
_chemical_name_mineral Chabazite-Na
_space_group_IT_number 166
_symmetry_space_group_name_Hall '-P 3* 2'
_symmetry_space_group_name_H-M 'R -3 m :R'
_cell_angle_alpha 94.06
_cell_angle_beta 94.06
_cell_angle_gamma 94.06
_cell_length_a 9.425
_cell_length_b 9.425
_cell_length_c 9.425
_cell_formula_units_Z 1
_cell_volume 830.610
_database_code_amcsd 0017687
_exptl_crystal_density_diffrn 1.927
_cod_original_sg_symbol_H-M 'R -3 m'
_cod_original_formula_sum 'Na3.16 (Al3.72 Si8.28) O33.68 H19.36'
_cod_database_code 9014093

loop_
_space_group_symop_operation_xyz
x,y,z
-x,-z,-y
-z,-x,-y
y,x,z
y,z,x
-z,-y,-x
-x,-y,-z
x,z,y
z,x,y
-y,-x,-z
-y,-z,-x
z,y,x

loop_
_atom_site_label
_atom_site_fract_x
_atom_site_fract_y
_atom_site_fract_z
_atom_site_occupancy
_atom_site_U_iso_or_equiv
_atom_site_type_symbol
_atom_site_attached_hydrogens
Na1 0.20130 0.20130 0.20130 0.62000 0.04686 Na 0
Na2 0.43100 0.43100 0.43100 0.21000 0.04053 Na 0
Na3 0.57200 0.57200 0.22300 0.17000 0.08232 Na 0
Na4 0.60200 0.50400 0.18500 0.04000 0.03926 Na 0
Al1 0.10320 0.33110 0.87630 0.31000 0.01279 Al 0
Si1 0.10320 0.33110 0.87630 0.69000 0.01279 Si 0
O1 0.26400 -0.26400 0.00000 1.00000 0.03103 O 0
O2 0.14430 -0.14430 0.50000 1.00000 0.02900 O 0
O3 0.25460 0.25460 0.88730 1.00000 0.03166 O 0
O4 0.02500 0.02500 0.30780 1.00000 0.03052 O 0
Wat1 0.50000 0.50000 0.00000 0.90000 0.12412 O 2
Wat2 0.27700 0.27700 0.53900 0.17000 0.08359 O 2
Wat3 0.19700 0.30500 0.46900 0.22000 0.07346 O 2
Wat4 0.35400 -0.35400 0.50000 0.23000 0.16718 O 2
Wat5 0.62100 0.62100 0.38600 0.15000 0.05699 O 2
Wat6 0.25300 0.25300 0.25300 0.25000 0.05066 O 2
Wat7 0.36800 0.36800 0.19300 0.09000 0.08359 O 2

loop_
_cod_changelog_entry_id
_cod_changelog_entry_author
_cod_changelog_entry_date
_cod_changelog_entry_text
1
;cod-tools version 3.8.0
Id: cif_guess_AMCSD_atom_types 9581 2023-05-17 12:35:41Z saulius
;
2023-05-23T09:20:12+03:00
;Derived atom types and hydrogen counts
from atom names that follow the AMCSD naming convention
(Wat == water, O-H == hydroxyl).
;

loop_
_cod_related_entry_id
_cod_related_entry_database
_cod_related_entry_code
1 AMCSD 0017687
